data_2235252
loop_
_publ_author_name
'Attia, Mohamed I.'
'El-Brollosy, Nasser R.'
'El-Emam, Ali A.'
'Ng, Seik Weng'
'Tiekink, Edward R. T.'

_publ_section_title
;
 5-Methoxy-2-[(5-methoxy-1<i>H</i>-indol-1-yl)carbonyl]-1<i>H</i>-indole
;
_journal_coeditor_code SU2424
_journal_issue 6
_journal_name_full 'Acta Crystallographica Section E'
_journal_page_first o1775
_journal_paper_doi 10.1107/S1600536812020399
_journal_volume 68
_journal_year 2012
_chemical_formula_iupac 'C19 H16 N2 O3'
_chemical_formula_moiety 'C19 H16 N2 O3'
_chemical_formula_sum 'C19 H16 N2 O3'
_chemical_formula_weight 320.34
_chemical_name_systematic
;
5-Methoxy-2-[(5-methoxy-1<i>H</i>-indol-1-yl)carbonyl]-1<i>H</i>-indole
;
_space_group_IT_number 2
_symmetry_cell_setting triclinic
_symmetry_space_group_name_Hall '-P 1'
_symmetry_space_group_name_H-M 'P -1'
_atom_sites_solution_hydrogens geom
_atom_sites_solution_primary direct
_atom_sites_solution_secondary difmap
_audit_creation_method SHELXL-97
_cell_angle_alpha 76.251(3)
_cell_angle_beta 79.747(3)
_cell_angle_gamma 88.913(3)
_cell_formula_units_Z 6
_cell_length_a 11.3153(4)
_cell_length_b 12.1183(5)
_cell_length_c 17.1300(6)
_cell_measurement_reflns_used 7164
_cell_measurement_temperature 100(2)
_cell_measurement_theta_max 76.1540
_cell_measurement_theta_min 2.6968
_cell_volume 2244.50(15)
_computing_cell_refinement 'CrysAlis PRO (Agilent, 2011)'
_computing_data_collection 'CrysAlis PRO (Agilent, 2011)'
_computing_data_reduction 'CrysAlis PRO (Agilent, 2011)'
_computing_molecular_graphics
;
ORTEP-3 (Farrugia, 1997), <i>Qmol</i> (Gans & Shalloway, 2001)
and
DIAMOND (Brandenburg, 2006)
;
_computing_publication_material 'publCIF (Westrip, 2010)'
_computing_structure_refinement 'SHELXL97 (Sheldrick, 2008)'
_computing_structure_solution 'SHELXS97 (Sheldrick, 2008)'
_diffrn_ambient_temperature 100(2)
_diffrn_detector_area_resol_mean 10.4041
_diffrn_measured_fraction_theta_full 0.975
_diffrn_measured_fraction_theta_max 0.975
_diffrn_measurement_device_type 'Agilent SuperNova Dual diffractometer with an Atlas detector'
_diffrn_measurement_method '\w scan'
_diffrn_radiation_monochromator Mirror
_diffrn_radiation_source 'SuperNova (Mo) X-ray Source'
_diffrn_radiation_type CuK\a
_diffrn_radiation_wavelength 1.54184
_diffrn_reflns_av_R_equivalents 0.0287
_diffrn_reflns_av_sigmaI/netI 0.0406
_diffrn_reflns_limit_h_max 13
_diffrn_reflns_limit_h_min -14
_diffrn_reflns_limit_k_max 15
_diffrn_reflns_limit_k_min -10
_diffrn_reflns_limit_l_max 21
_diffrn_reflns_limit_l_min -21
_diffrn_reflns_number 17372
_diffrn_reflns_theta_full 76.35
_diffrn_reflns_theta_max 76.35
_diffrn_reflns_theta_min 2.70
_diffrn_standards_decay_% 0
_diffrn_standards_interval_count 0
_diffrn_standards_interval_time 0
_diffrn_standards_number 0
_exptl_absorpt_coefficient_mu 0.796
_exptl_absorpt_correction_T_max 1.0000
_exptl_absorpt_correction_T_min 0.36655
_exptl_absorpt_correction_type multi-scan
_exptl_absorpt_process_details '(CrysAlis PRO; Agilent, 2011)'
_exptl_crystal_colour colourless
_exptl_crystal_density_diffrn 1.422
_exptl_crystal_density_method 'not measured'
_exptl_crystal_description plate
_exptl_crystal_F_000 1008
_exptl_crystal_size_max 0.30
_exptl_crystal_size_mid 0.20
_exptl_crystal_size_min 0.02
_refine_diff_density_max 0.278
_refine_diff_density_min -0.297
_refine_ls_extinction_method none
_refine_ls_goodness_of_fit_ref 1.024
_refine_ls_hydrogen_treatment mixed
_refine_ls_matrix_type full
_refine_ls_number_parameters 661
_refine_ls_number_reflns 9182
_refine_ls_number_restraints 0
_refine_ls_restrained_S_all 1.024
_refine_ls_R_factor_all 0.0527
_refine_ls_R_factor_gt 0.0426
_refine_ls_shift/su_max 0.000
_refine_ls_shift/su_mean 0.000
_refine_ls_structure_factor_coef Fsqd
_refine_ls_weighting_details 'calc w=1/[\s^2^(Fo^2^)+(0.0672P)^2^+0.3331P] where P=(Fo^2^+2Fc^2^)/3'
_refine_ls_weighting_scheme calc
_refine_ls_wR_factor_gt 0.1120
_refine_ls_wR_factor_ref 0.1210
_reflns_number_gt 7534
_reflns_number_total 9182
_reflns_threshold_expression I>2\s(I)
_cod_data_source_file su2424.cif
_cod_data_source_block I
_cod_original_sg_symbol_H-M 'P -1 '
_cod_database_code 2235252
_cod_database_fobs_code 2235252

loop_
_symmetry_equiv_pos_as_xyz
'x, y, z'
'-x, -y, -z'

loop_
_atom_site_type_symbol
_atom_site_label
_atom_site_fract_x
_atom_site_fract_y
_atom_site_fract_z
_atom_site_U_iso_or_equiv
_atom_site_adp_type
_atom_site_calc_flag
_atom_site_refinement_flags
_atom_site_occupancy
_atom_site_symmetry_multiplicity
O O1 0.87563(11) 0.89787(9) 0.11597(6) 0.0252(2) Uani d . 1 1
O O2 0.71161(10) 0.56194(8) 0.59096(7) 0.0228(2) Uani d . 1 1
O O3 0.72114(11) 0.68238(10) 0.93945(7) 0.0270(2) Uani d . 1 1
O O4 0.45990(10) 0.07927(9) 0.91666(6) 0.0247(2) Uani d . 1 1
O O5 0.59785(10) 0.42667(8) 0.44330(6) 0.0220(2) Uani d . 1 1
O O6 0.62516(11) 0.29566(9) 0.09143(6) 0.0261(2) Uani d . 1 1
O O7 0.92792(11) 0.40367(9) 0.10246(7) 0.0279(2) Uani d . 1 1
O O8 0.91510(10) 0.07096(8) 0.57278(7) 0.0252(2) Uani d . 1 1
O O9 0.81693(11) 0.19031(9) 0.92812(7) 0.0278(2) Uani d . 1 1
N N1 0.71116(11) 0.64193(10) 0.42505(8) 0.0187(2) Uani d . 1 1
N N2 0.71456(10) 0.74048(9) 0.61092(7) 0.0173(2) Uani d . 1 1
N N3 0.60355(11) 0.34591(10) 0.60844(7) 0.0178(2) Uani d . 1 1
N N4 0.60440(10) 0.24863(9) 0.42172(7) 0.0165(2) Uani d . 1 1
N N5 0.97901(11) 0.14977(10) 0.40478(8) 0.0210(2) Uani d . 1 1
N N6 0.91034(11) 0.24988(9) 0.59292(8) 0.0192(2) Uani d . 1 1
C C1 0.92781(15) 1.00741(13) 0.10623(9) 0.0258(3) Uani d . 1 1
H H1A 0.9528 1.0425 0.0479 0.039 Uiso calc R 1 1
H H1B 0.9979 1.0000 0.1333 0.039 Uiso calc R 1 1
H H1C 0.8686 1.0551 0.1308 0.039 Uiso calc R 1 1
C C2 0.74608(12) 0.69609(11) 0.34483(9) 0.0178(3) Uani d . 1 1
C C3 0.73470(13) 0.66026(12) 0.27422(9) 0.0206(3) Uani d . 1 1
H H3A 0.6974 0.5894 0.2774 0.025 Uiso calc R 1 1
C C4 0.78003(13) 0.73241(12) 0.20039(9) 0.0214(3) Uani d . 1 1
H H4 0.7735 0.7108 0.1515 0.026 Uiso calc R 1 1
C C5 0.83610(13) 0.83791(12) 0.19513(9) 0.0208(3) Uani d . 1 1
C C6 0.84677(12) 0.87432(11) 0.26392(9) 0.0183(3) Uani d . 1 1
H H6 0.8838 0.9456 0.2599 0.022 Uiso calc R 1 1
C C7 0.80051(12) 0.80150(11) 0.34081(9) 0.0174(3) Uani d . 1 1
C C8 0.79569(12) 0.80978(11) 0.42263(9) 0.0176(3) Uani d . 1 1
H H8 0.8252 0.8714 0.4397 0.021 Uiso calc R 1 1
C C9 0.73965(12) 0.71070(11) 0.47286(9) 0.0174(3) Uani d . 1 1
C C10 0.72046(12) 0.66481(11) 0.56109(9) 0.0175(3) Uani d . 1 1
C C11 0.67545(12) 0.85333(11) 0.59257(9) 0.0187(3) Uani d . 1 1
H H11 0.6628 0.8947 0.5403 0.022 Uiso calc R 1 1
C C12 0.65860(13) 0.89380(11) 0.66068(9) 0.0193(3) Uani d . 1 1
H H12 0.6327 0.9677 0.6644 0.023 Uiso calc R 1 1
C C13 0.68686(12) 0.80492(11) 0.72678(9) 0.0180(3) Uani d . 1 1
C C14 0.72090(12) 0.71065(11) 0.69460(9) 0.0171(3) Uani d . 1 1
C C15 0.75692(12) 0.61024(11) 0.74267(9) 0.0194(3) Uani d . 1 1
H H15 0.7817 0.5472 0.7203 0.023 Uiso calc R 1 1
C C16 0.75493(13) 0.60653(12) 0.82426(9) 0.0213(3) Uani d . 1 1
H H16 0.7789 0.5394 0.8586 0.026 Uiso calc R 1 1
C C17 0.71818(13) 0.69985(13) 0.85763(9) 0.0210(3) Uani d . 1 1
C C18 0.68459(13) 0.79993(12) 0.80932(9) 0.0204(3) Uani d . 1 1
H H18 0.6607 0.8632 0.8316 0.024 Uiso calc R 1 1
C C19 0.68398(19) 0.77366(16) 0.97647(11) 0.0368(4) Uani d . 1 1
H H19A 0.6901 0.7517 1.0345 0.055 Uiso calc R 1 1
H H19B 0.6005 0.7915 0.9711 0.055 Uiso calc R 1 1
H H19C 0.7357 0.8407 0.9493 0.055 Uiso calc R 1 1
C C20 0.39862(14) -0.02612(13) 0.92700(9) 0.0248(3) Uani d . 1 1
H H20A 0.3792 -0.0634 0.9853 0.037 Uiso calc R 1 1
H H20B 0.4501 -0.0751 0.8982 0.037 Uiso calc R 1 1
H H20C 0.3243 -0.0124 0.9047 0.037 Uiso calc R 1 1
C C21 0.57271(12) 0.29019(11) 0.68871(9) 0.0172(3) Uani d . 1 1
C C22 0.58362(13) 0.32549(11) 0.75945(9) 0.0189(3) Uani d . 1 1
H H22 0.6169 0.3981 0.7564 0.023 Uiso calc R 1 1
C C23 0.54416(13) 0.25078(12) 0.83326(9) 0.0204(3) Uani d . 1 1
H H23 0.5508 0.2721 0.8822 0.024 Uiso calc R 1 1
C C24 0.49362(13) 0.14248(12) 0.83807(9) 0.0187(3) Uani d . 1 1
C C25 0.48224(12) 0.10716(11) 0.76895(8) 0.0175(3) Uani d . 1 1
H H25 0.4480 0.0347 0.7726 0.021 Uiso calc R 1 1
C C26 0.52316(12) 0.18238(11) 0.69255(8) 0.0166(3) Uani d . 1 1
C C27 0.52691(12) 0.17516(11) 0.61035(8) 0.0169(3) Uani d . 1 1
H H27 0.4999 0.1127 0.5930 0.020 Uiso calc R 1 1
C C28 0.57739(12) 0.27657(11) 0.56054(8) 0.0166(3) Uani d . 1 1
C C29 0.59421(12) 0.32370(11) 0.47242(8) 0.0172(3) Uani d . 1 1
C C30 0.64991(13) 0.13806(11) 0.43902(9) 0.0191(3) Uani d . 1 1
H H30 0.6616 0.0964 0.4914 0.023 Uiso calc R 1 1
C C31 0.67440(12) 0.10014(11) 0.36993(9) 0.0191(3) Uani d . 1 1
H H31 0.7052 0.0279 0.3656 0.023 Uiso calc R 1 1
C C32 0.64556(12) 0.18867(11) 0.30381(9) 0.0176(3) Uani d . 1 1
C C33 0.60260(12) 0.28048(11) 0.33724(8) 0.0163(3) Uani d . 1 1
C C34 0.56364(12) 0.37893(11) 0.28954(9) 0.0179(3) Uani d . 1 1
H H34 0.5332 0.4398 0.3127 0.022 Uiso calc R 1 1
C C35 0.57070(12) 0.38537(12) 0.20640(9) 0.0193(3) Uani d . 1 1
H H35 0.5448 0.4517 0.1723 0.023 Uiso calc R 1 1
C C36 0.61554(13) 0.29522(12) 0.17255(9) 0.0201(3) Uani d . 1 1
C C37 0.65297(12) 0.19634(12) 0.22104(9) 0.0197(3) Uani d . 1 1
H H37 0.6830 0.1353 0.1979 0.024 Uiso calc R 1 1
C C38 0.58807(15) 0.39437(14) 0.03902(9) 0.0278(3) Uani d . 1 1
H H38A 0.5994 0.3840 -0.0168 0.042 Uiso calc R 1 1
H H38B 0.6362 0.4603 0.0400 0.042 Uiso calc R 1 1
H H38C 0.5030 0.4070 0.0578 0.042 Uiso calc R 1 1
C C39 0.87551(14) 0.51225(13) 0.09507(10) 0.0265(3) Uani d . 1 1
H H39A 0.8735 0.5466 0.0374 0.040 Uiso calc R 1 1
H H39B 0.9234 0.5611 0.1163 0.040 Uiso calc R 1 1
H H39C 0.7935 0.5040 0.1264 0.040 Uiso calc R 1 1
C C40 0.97262(12) 0.20264(12) 0.32586(9) 0.0204(3) Uani d . 1 1
C C41 1.00957(13) 0.16588(12) 0.25382(10) 0.0226(3) Uani d . 1 1
H H41 1.0455 0.0942 0.2548 0.027 Uiso calc R 1 1
C C42 0.99184(13) 0.23744(12) 0.18191(10) 0.0240(3) Uani d . 1 1
H H42 1.0165 0.2149 0.1321 0.029 Uiso calc R 1 1
C C43 0.93764(13) 0.34427(12) 0.18016(10) 0.0227(3) Uani d . 1 1
C C44 0.90086(12) 0.38164(12) 0.25020(9) 0.0205(3) Uani d . 1 1
H H44 0.8648 0.4534 0.2484 0.025 Uiso calc R 1 1
C C45 0.91865(12) 0.30930(11) 0.32534(9) 0.0192(3) Uani d . 1 1
C C46 0.89379(12) 0.31841(12) 0.40774(9) 0.0203(3) Uani d . 1 1
H H46 0.8577 0.3807 0.4269 0.024 Uiso calc R 1 1
C C47 0.93202(12) 0.21964(12) 0.45500(9) 0.0200(3) Uani d . 1 1
C C48 0.91909(12) 0.17394(12) 0.54301(9) 0.0202(3) Uani d . 1 1
C C49 0.96108(13) 0.36113(11) 0.57014(10) 0.0216(3) Uani d . 1 1
H H49 0.9899 0.4022 0.5156 0.026 Uiso calc R 1 1
C C50 0.96235(13) 0.40024(11) 0.63750(9) 0.0213(3) Uani d . 1 1
H H50 0.9916 0.4728 0.6384 0.026 Uiso calc R 1 1
C C51 0.91153(12) 0.31241(11) 0.70786(9) 0.0196(3) Uani d . 1 1
C C52 0.87999(12) 0.22017(11) 0.67885(9) 0.0189(3) Uani d . 1 1
C C53 0.82490(12) 0.12172(12) 0.73196(10) 0.0214(3) Uani d . 1 1
H H53 0.8014 0.0602 0.7121 0.026 Uiso calc R 1 1
C C54 0.80601(13) 0.11751(12) 0.81456(10) 0.0227(3) Uani d . 1 1
H H54 0.7683 0.0517 0.8521 0.027 Uiso calc R 1 1
C C55 0.84108(13) 0.20794(12) 0.84477(9) 0.0223(3) Uani d . 1 1
C C56 0.89355(13) 0.30686(12) 0.79158(9) 0.0212(3) Uani d . 1 1
H H56 0.9164 0.3686 0.8115 0.025 Uiso calc R 1 1
C C57 0.86969(15) 0.26861(13) 0.96288(10) 0.0278(3) Uani d . 1 1
H H57A 0.8459 0.2471 1.0225 0.042 Uiso calc R 1 1
H H57B 0.8421 0.3453 0.9419 0.042 Uiso calc R 1 1
H H57C 0.9574 0.2673 0.9482 0.042 Uiso calc R 1 1
H H1n 0.671(2) 0.5735(19) 0.4445(14) 0.038(6) Uiso d . 1 1
H H3n 0.6380(19) 0.4170(18) 0.5893(13) 0.028(5) Uiso d . 1 1
H H5n 1.0089(19) 0.0807(18) 0.4222(13) 0.027(5) Uiso d . 1 1

loop_
_atom_site_aniso_label
_atom_site_aniso_U_11
_atom_site_aniso_U_22
_atom_site_aniso_U_33
_atom_site_aniso_U_12
_atom_site_aniso_U_13
_atom_site_aniso_U_23
O1 0.0359(6) 0.0214(5) 0.0176(5) 0.0048(4) -0.0031(4) -0.0048(4)
O2 0.0308(5) 0.0136(5) 0.0236(5) 0.0013(4) -0.0054(4) -0.0034(4)
O3 0.0347(6) 0.0282(5) 0.0183(5) 0.0064(4) -0.0064(4) -0.0054(4)
O4 0.0347(6) 0.0228(5) 0.0152(5) -0.0044(4) -0.0024(4) -0.0032(4)
O5 0.0316(5) 0.0128(4) 0.0210(5) 0.0020(4) -0.0047(4) -0.0032(4)
O6 0.0355(6) 0.0267(5) 0.0155(5) 0.0019(4) -0.0026(4) -0.0053(4)
O7 0.0359(6) 0.0227(5) 0.0237(6) 0.0047(4) -0.0032(4) -0.0044(4)
O8 0.0305(5) 0.0130(5) 0.0295(6) 0.0030(4) -0.0019(4) -0.0028(4)
O9 0.0310(6) 0.0265(5) 0.0225(5) -0.0047(4) -0.0003(4) -0.0020(4)
N1 0.0203(5) 0.0151(5) 0.0213(6) 0.0019(4) -0.0028(4) -0.0063(4)
N2 0.0203(5) 0.0134(5) 0.0172(6) 0.0025(4) -0.0018(4) -0.0032(4)
N3 0.0220(6) 0.0138(5) 0.0175(6) 0.0008(4) -0.0028(4) -0.0039(4)
N4 0.0187(5) 0.0137(5) 0.0163(6) 0.0026(4) -0.0022(4) -0.0029(4)
N5 0.0212(6) 0.0149(5) 0.0268(6) 0.0047(4) -0.0042(5) -0.0054(5)
N6 0.0198(6) 0.0122(5) 0.0241(6) 0.0012(4) -0.0031(5) -0.0023(4)
C1 0.0313(8) 0.0222(7) 0.0214(7) 0.0047(6) -0.0006(6) -0.0034(6)
C2 0.0183(6) 0.0150(6) 0.0211(7) 0.0045(5) -0.0036(5) -0.0064(5)
C3 0.0214(6) 0.0177(6) 0.0250(7) 0.0048(5) -0.0059(5) -0.0087(5)
C4 0.0244(7) 0.0213(7) 0.0220(7) 0.0070(5) -0.0070(5) -0.0102(5)
C5 0.0230(7) 0.0199(6) 0.0192(7) 0.0087(5) -0.0044(5) -0.0043(5)
C6 0.0188(6) 0.0165(6) 0.0196(7) 0.0039(5) -0.0026(5) -0.0051(5)
C7 0.0162(6) 0.0163(6) 0.0203(7) 0.0036(5) -0.0030(5) -0.0058(5)
C8 0.0169(6) 0.0159(6) 0.0197(7) 0.0037(5) -0.0013(5) -0.0052(5)
C9 0.0171(6) 0.0157(6) 0.0200(7) 0.0030(5) -0.0016(5) -0.0067(5)
C10 0.0167(6) 0.0147(6) 0.0209(7) 0.0023(5) -0.0028(5) -0.0045(5)
C11 0.0205(6) 0.0136(6) 0.0203(7) 0.0033(5) -0.0021(5) -0.0023(5)
C12 0.0208(6) 0.0143(6) 0.0216(7) 0.0021(5) -0.0019(5) -0.0036(5)
C13 0.0161(6) 0.0155(6) 0.0213(7) 0.0008(5) -0.0015(5) -0.0039(5)
C14 0.0159(6) 0.0161(6) 0.0188(6) 0.0004(5) -0.0022(5) -0.0041(5)
C15 0.0193(6) 0.0152(6) 0.0227(7) 0.0018(5) -0.0027(5) -0.0034(5)
C16 0.0208(6) 0.0184(6) 0.0227(7) 0.0030(5) -0.0040(5) -0.0011(5)
C17 0.0196(6) 0.0241(7) 0.0188(7) 0.0004(5) -0.0031(5) -0.0044(5)
C18 0.0206(6) 0.0189(6) 0.0219(7) 0.0019(5) -0.0027(5) -0.0063(5)
C19 0.0534(11) 0.0373(9) 0.0236(8) 0.0136(8) -0.0114(7) -0.0125(7)
C20 0.0283(7) 0.0227(7) 0.0206(7) -0.0027(6) -0.0016(6) -0.0019(5)
C21 0.0170(6) 0.0153(6) 0.0193(7) 0.0034(5) -0.0024(5) -0.0051(5)
C22 0.0211(6) 0.0158(6) 0.0212(7) 0.0015(5) -0.0042(5) -0.0067(5)
C23 0.0236(7) 0.0205(7) 0.0190(7) 0.0018(5) -0.0044(5) -0.0081(5)
C24 0.0201(6) 0.0191(6) 0.0160(6) 0.0021(5) -0.0020(5) -0.0036(5)
C25 0.0183(6) 0.0162(6) 0.0177(6) 0.0016(5) -0.0025(5) -0.0041(5)
C26 0.0158(6) 0.0152(6) 0.0189(7) 0.0026(5) -0.0031(5) -0.0045(5)
C27 0.0183(6) 0.0140(6) 0.0186(6) 0.0014(5) -0.0030(5) -0.0043(5)
C28 0.0185(6) 0.0143(6) 0.0174(6) 0.0031(5) -0.0034(5) -0.0049(5)
C29 0.0177(6) 0.0148(6) 0.0189(7) 0.0024(5) -0.0032(5) -0.0039(5)
C30 0.0227(6) 0.0126(6) 0.0206(7) 0.0022(5) -0.0031(5) -0.0023(5)
C31 0.0201(6) 0.0143(6) 0.0220(7) 0.0025(5) -0.0018(5) -0.0044(5)
C32 0.0166(6) 0.0150(6) 0.0202(7) -0.0001(5) -0.0005(5) -0.0041(5)
C33 0.0154(6) 0.0149(6) 0.0178(6) -0.0006(5) -0.0004(5) -0.0040(5)
C34 0.0180(6) 0.0159(6) 0.0187(6) 0.0017(5) -0.0015(5) -0.0031(5)
C35 0.0189(6) 0.0185(6) 0.0187(7) 0.0005(5) -0.0029(5) -0.0014(5)
C36 0.0197(6) 0.0228(7) 0.0168(6) -0.0028(5) -0.0005(5) -0.0048(5)
C37 0.0189(6) 0.0185(6) 0.0214(7) 0.0003(5) 0.0008(5) -0.0072(5)
C38 0.0344(8) 0.0289(8) 0.0187(7) -0.0026(6) -0.0061(6) -0.0016(6)
C39 0.0283(7) 0.0213(7) 0.0274(8) 0.0012(6) -0.0039(6) -0.0021(6)
C40 0.0173(6) 0.0159(6) 0.0270(7) 0.0009(5) -0.0031(5) -0.0039(5)
C41 0.0210(6) 0.0167(6) 0.0298(8) 0.0027(5) -0.0015(6) -0.0075(6)
C42 0.0227(7) 0.0210(7) 0.0278(8) -0.0001(5) 0.0000(6) -0.0086(6)
C43 0.0221(7) 0.0194(7) 0.0249(7) -0.0011(5) -0.0022(5) -0.0034(6)
C44 0.0182(6) 0.0160(6) 0.0263(7) 0.0016(5) -0.0040(5) -0.0034(5)
C45 0.0164(6) 0.0161(6) 0.0247(7) 0.0010(5) -0.0023(5) -0.0046(5)
C46 0.0180(6) 0.0146(6) 0.0282(7) 0.0017(5) -0.0037(5) -0.0055(5)
C47 0.0183(6) 0.0157(6) 0.0263(7) 0.0015(5) -0.0032(5) -0.0065(5)
C48 0.0173(6) 0.0150(6) 0.0276(7) 0.0030(5) -0.0031(5) -0.0046(5)
C49 0.0221(7) 0.0136(6) 0.0264(7) -0.0003(5) -0.0007(5) -0.0021(5)
C50 0.0214(6) 0.0137(6) 0.0266(7) 0.0002(5) -0.0015(5) -0.0025(5)
C51 0.0163(6) 0.0152(6) 0.0260(7) 0.0019(5) -0.0030(5) -0.0031(5)
C52 0.0167(6) 0.0144(6) 0.0244(7) 0.0036(5) -0.0030(5) -0.0029(5)
C53 0.0173(6) 0.0154(6) 0.0302(8) 0.0017(5) -0.0030(5) -0.0035(5)
C54 0.0188(6) 0.0174(6) 0.0283(8) -0.0008(5) -0.0013(5) 0.0000(5)
C55 0.0192(6) 0.0208(7) 0.0240(7) 0.0024(5) -0.0004(5) -0.0022(6)
C56 0.0198(6) 0.0169(6) 0.0251(7) 0.0010(5) -0.0018(5) -0.0029(5)
C57 0.0346(8) 0.0212(7) 0.0261(8) 0.0014(6) -0.0020(6) -0.0050(6)

loop_
_atom_type_symbol
_atom_type_description
_atom_type_scat_dispersion_real
_atom_type_scat_dispersion_imag
_atom_type_scat_source
C C 0.0181 0.0091 'International Tables Vol C Tables 4.2.6.8 and 6.1.1.4'
H H 0.0000 0.0000 'International Tables Vol C Tables 4.2.6.8 and 6.1.1.4'
N N 0.0311 0.0180 'International Tables Vol C Tables 4.2.6.8 and 6.1.1.4'
O O 0.0492 0.0322 'International Tables Vol C Tables 4.2.6.8 and 6.1.1.4'

loop_
_geom_angle_atom_site_label_1
_geom_angle_atom_site_label_2
_geom_angle_atom_site_label_3
_geom_angle
C5 O1 C1 116.08(12)
C17 O3 C19 116.73(12)
C24 O4 C20 116.84(12)
C36 O6 C38 117.51(12)
C43 O7 C39 116.59(12)
C55 O9 C57 117.19(12)
C2 N1 C9 108.82(12)
C2 N1 H1n 126.2(14)
C9 N1 H1n 124.9(14)
C10 N2 C14 125.10(11)
C10 N2 C11 126.08(12)
C14 N2 C11 107.48(11)
C21 N3 C28 109.04(12)
C21 N3 H3n 125.8(13)
C28 N3 H3n 125.2(13)
C29 N4 C30 125.87(12)
C29 N4 C33 124.54(11)
C30 N4 C33 107.51(11)
C40 N5 C47 109.01(12)
C40 N5 H5n 126.4(13)
C47 N5 H5n 124.6(13)
C48 N6 C52 125.13(12)
C48 N6 C49 125.52(13)
C52 N6 C49 107.23(12)
O1 C1 H1A 109.5
O1 C1 H1B 109.5
H1A C1 H1B 109.5
O1 C1 H1C 109.5
H1A C1 H1C 109.5
H1B C1 H1C 109.5
N1 C2 C3 129.53(13)
N1 C2 C7 108.48(12)
C3 C2 C7 121.99(13)
C4 C3 C2 116.96(13)
C4 C3 H3A 121.5
C2 C3 H3A 121.5
C3 C4 C5 121.87(14)
C3 C4 H4 119.1
C5 C4 H4 119.1
O1 C5 C6 125.16(14)
O1 C5 C4 113.18(13)
C6 C5 C4 121.65(14)
C5 C6 C7 117.55(13)
C5 C6 H6 121.2
C7 C6 H6 121.2
C2 C7 C6 119.98(13)
C2 C7 C8 106.72(12)
C6 C7 C8 133.31(13)
C9 C8 C7 106.92(12)
C9 C8 H8 126.5
C7 C8 H8 126.5
N1 C9 C8 109.05(12)
N1 C9 C10 118.01(12)
C8 C9 C10 132.49(13)
O2 C10 N2 120.42(13)
O2 C10 C9 121.34(13)
N2 C10 C9 118.24(12)
C12 C11 N2 109.64(12)
C12 C11 H11 125.2
N2 C11 H11 125.2
C11 C12 C13 107.93(12)
C11 C12 H12 126.0
C13 C12 H12 126.0
C18 C13 C14 120.62(13)
C18 C13 C12 132.28(13)
C14 C13 C12 107.10(12)
C15 C14 C13 121.68(13)
C15 C14 N2 130.44(13)
C13 C14 N2 107.85(11)
C16 C15 C14 117.16(13)
C16 C15 H15 121.4
C14 C15 H15 121.4
C15 C16 C17 121.60(13)
C15 C16 H16 119.2
C17 C16 H16 119.2
O3 C17 C18 124.65(13)
O3 C17 C16 114.37(13)
C18 C17 C16 120.98(14)
C17 C18 C13 117.94(13)
C17 C18 H18 121.0
C13 C18 H18 121.0
O3 C19 H19A 109.5
O3 C19 H19B 109.5
H19A C19 H19B 109.5
O3 C19 H19C 109.5
H19A C19 H19C 109.5
H19B C19 H19C 109.5
O4 C20 H20A 109.5
O4 C20 H20B 109.5
H20A C20 H20B 109.5
O4 C20 H20C 109.5
H20A C20 H20C 109.5
H20B C20 H20C 109.5
N3 C21 C22 129.94(13)
N3 C21 C26 108.27(12)
C22 C21 C26 121.79(13)
C23 C22 C21 117.27(13)
C23 C22 H22 121.4
C21 C22 H22 121.4
C22 C23 C24 121.57(13)
C22 C23 H23 119.2
C24 C23 H23 119.2
O4 C24 C25 124.97(13)
O4 C24 C23 113.43(12)
C25 C24 C23 121.59(13)
C24 C25 C26 117.66(13)
C24 C25 H25 121.2
C26 C25 H25 121.2
C25 C26 C21 120.11(13)
C25 C26 C27 133.31(13)
C21 C26 C27 106.58(12)
C28 C27 C26 106.95(12)
C28 C27 H27 126.5
C26 C27 H27 126.5
N3 C28 C27 109.16(12)
N3 C28 C29 117.84(12)
C27 C28 C29 132.63(13)
O5 C29 N4 120.34(13)
O5 C29 C28 121.45(12)
N4 C29 C28 118.21(11)
C31 C30 N4 109.85(12)
C31 C30 H30 125.1
N4 C30 H30 125.1
C30 C31 C32 107.94(12)
C30 C31 H31 126.0
C32 C31 H31 126.0
C37 C32 C33 120.10(13)
C37 C32 C31 132.79(13)
C33 C32 C31 107.11(12)
C34 C33 C32 121.58(13)
C34 C33 N4 130.78(12)
C32 C33 N4 107.59(11)
C33 C34 C35 117.79(12)
C33 C34 H34 121.1
C35 C34 H34 121.1
C34 C35 C36 120.85(13)
C34 C35 H35 119.6
C36 C35 H35 119.6
O6 C36 C37 115.04(12)
O6 C36 C35 124.02(13)
C37 C36 C35 120.94(13)
C32 C37 C36 118.72(13)
C32 C37 H37 120.6
C36 C37 H37 120.6
O6 C38 H38A 109.5
O6 C38 H38B 109.5
H38A C38 H38B 109.5
O6 C38 H38C 109.5
H38A C38 H38C 109.5
H38B C38 H38C 109.5
O7 C39 H39A 109.5
O7 C39 H39B 109.5
H39A C39 H39B 109.5
O7 C39 H39C 109.5
H39A C39 H39C 109.5
H39B C39 H39C 109.5
N5 C40 C41 129.92(13)
N5 C40 C45 108.22(13)
C41 C40 C45 121.86(14)
C42 C41 C40 117.44(13)
C42 C41 H41 121.3
C40 C41 H41 121.3
C41 C42 C43 121.54(14)
C41 C42 H42 119.2
C43 C42 H42 119.2
C44 C43 O7 125.32(13)
C44 C43 C42 121.79(14)
O7 C43 C42 112.89(14)
C43 C44 C45 117.73(13)
C43 C44 H44 121.1
C45 C44 H44 121.1
C40 C45 C46 106.58(13)
C40 C45 C44 119.64(14)
C46 C45 C44 133.78(13)
C47 C46 C45 107.27(12)
C47 C46 H46 126.4
C45 C46 H46 126.4
N5 C47 C46 108.92(13)
N5 C47 C48 117.63(12)
C46 C47 C48 132.99(13)
O8 C48 N6 120.42(14)
O8 C48 C47 121.27(14)
N6 C48 C47 118.31(12)
C50 C49 N6 109.76(13)
C50 C49 H49 125.1
N6 C49 H49 125.1
C49 C50 C51 107.98(13)
C49 C50 H50 126.0
C51 C50 H50 126.0
C56 C51 C52 120.89(13)
C56 C51 C50 131.99(14)
C52 C51 C50 107.11(13)
C53 C52 C51 121.46(14)
C53 C52 N6 130.59(14)
C51 C52 N6 107.92(12)
C54 C53 C52 117.24(14)
C54 C53 H53 121.4
C52 C53 H53 121.4
C53 C54 C55 121.91(14)
C53 C54 H54 119.0
C55 C54 H54 119.0
O9 C55 C56 124.50(14)
O9 C55 C54 114.82(13)
C56 C55 C54 120.67(14)
C55 C56 C51 117.77(14)
C55 C56 H56 121.1
C51 C56 H56 121.1
O9 C57 H57A 109.5
O9 C57 H57B 109.5
H57A C57 H57B 109.5
O9 C57 H57C 109.5
H57A C57 H57C 109.5
H57B C57 H57C 109.5

loop_
_geom_bond_atom_site_label_1
_geom_bond_atom_site_label_2
_geom_bond_distance
O1 C5 1.3765(18)
O1 C1 1.4240(19)
O2 C10 1.2285(17)
O3 C17 1.3732(18)
O3 C19 1.422(2)
O4 C24 1.3721(17)
O4 C20 1.4232(18)
O5 C29 1.2273(17)
O6 C36 1.3732(18)
O6 C38 1.4204(19)
O7 C43 1.3768(19)
O7 C39 1.4202(18)
O8 C48 1.2292(18)
O9 C55 1.3703(19)
O9 C57 1.424(2)
N1 C2 1.3649(19)
N1 C9 1.3775(18)
N1 H1n 0.91(2)
N2 C10 1.3868(18)
N2 C14 1.4070(18)
N2 C11 1.4097(17)
N3 C21 1.3658(18)
N3 C28 1.3751(18)
N3 H3n 0.91(2)
N4 C29 1.3897(18)
N4 C30 1.4099(16)
N4 C33 1.4099(18)
N5 C40 1.366(2)
N5 C47 1.3805(18)
N5 H5n 0.90(2)
N6 C48 1.3886(19)
N6 C52 1.4096(19)
N6 C49 1.4139(18)
C1 H1A 0.9800
C1 H1B 0.9800
C1 H1C 0.9800
C2 C3 1.405(2)
C2 C7 1.4103(19)
C3 C4 1.374(2)
C3 H3A 0.9500
C4 C5 1.415(2)
C4 H4 0.9500
C5 C6 1.378(2)
C6 C7 1.4167(19)
C6 H6 0.9500
C7 C8 1.4202(19)
C8 C9 1.3884(19)
C8 H8 0.9500
C9 C10 1.4591(19)
C11 C12 1.352(2)
C11 H11 0.9500
C12 C13 1.4424(19)
C12 H12 0.9500
C13 C18 1.396(2)
C13 C14 1.4016(18)
C14 C15 1.3961(19)
C15 C16 1.384(2)
C15 H15 0.9500
C16 C17 1.408(2)
C16 H16 0.9500
C17 C18 1.385(2)
C18 H18 0.9500
C19 H19A 0.9800
C19 H19B 0.9800
C19 H19C 0.9800
C20 H20A 0.9800
C20 H20B 0.9800
C20 H20C 0.9800
C21 C22 1.403(2)
C21 C26 1.4140(19)
C22 C23 1.374(2)
C22 H22 0.9500
C23 C24 1.420(2)
C23 H23 0.9500
C24 C25 1.378(2)
C25 C26 1.4111(19)
C25 H25 0.9500
C26 C27 1.4245(19)
C27 C28 1.3854(19)
C27 H27 0.9500
C28 C29 1.4604(19)
C30 C31 1.351(2)
C30 H30 0.9500
C31 C32 1.4426(19)
C31 H31 0.9500
C32 C37 1.386(2)
C32 C33 1.4091(18)
C33 C34 1.3894(19)
C34 C35 1.396(2)
C34 H34 0.9500
C35 C36 1.401(2)
C35 H35 0.9500
C36 C37 1.392(2)
C37 H37 0.9500
C38 H38A 0.9800
C38 H38B 0.9800
C38 H38C 0.9800
C39 H39A 0.9800
C39 H39B 0.9800
C39 H39C 0.9800
C40 C41 1.402(2)
C40 C45 1.4177(18)
C41 C42 1.372(2)
C41 H41 0.9500
C42 C43 1.418(2)
C42 H42 0.9500
C43 C44 1.375(2)
C44 C45 1.420(2)
C44 H44 0.9500
C45 C46 1.420(2)
C46 C47 1.3855(19)
C46 H46 0.9500
C47 C48 1.459(2)
C49 C50 1.350(2)
C49 H49 0.9500
C50 C51 1.4432(19)
C50 H50 0.9500
C51 C56 1.398(2)
C51 C52 1.402(2)
C52 C53 1.3965(19)
C53 C54 1.382(2)
C53 H53 0.9500
C54 C55 1.409(2)
C54 H54 0.9500
C55 C56 1.391(2)
C56 H56 0.9500
C57 H57A 0.9800
C57 H57B 0.9800
C57 H57C 0.9800

loop_
_geom_hbond_atom_site_label_D
_geom_hbond_atom_site_label_H
_geom_hbond_atom_site_label_A
_geom_hbond_site_symmetry_A
_geom_hbond_distance_DH
_geom_hbond_distance_HA
_geom_hbond_distance_DA
_geom_hbond_angle_DHA
N1 H1n O5 . 0.91(2) 1.98(2) 2.8536(16) 159(2)
N3 H3n O2 . 0.91(2) 1.97(2) 2.8384(16) 159.0(19)
N5 H5n O8 2_756 0.90(2) 2.00(2) 2.8796(15) 163.9(19)

loop_
_geom_torsion_atom_site_label_1
_geom_torsion_atom_site_label_2
_geom_torsion_atom_site_label_3
_geom_torsion_atom_site_label_4
_geom_torsion
C9 N1 C2 C3 -179.26(13)
C9 N1 C2 C7 1.13(15)
N1 C2 C3 C4 -179.08(13)
C7 C2 C3 C4 0.5(2)
C2 C3 C4 C5 0.2(2)
C1 O1 C5 C6 -2.1(2)
C1 O1 C5 C4 177.08(12)
C3 C4 C5 O1 179.96(12)
C3 C4 C5 C6 -0.8(2)
O1 C5 C6 C7 179.79(12)
C4 C5 C6 C7 0.7(2)
N1 C2 C7 C6 179.02(12)
C3 C2 C7 C6 -0.6(2)
N1 C2 C7 C8 -0.76(14)
C3 C2 C7 C8 179.59(12)
C5 C6 C7 C2 0.04(19)
C5 C6 C7 C8 179.74(14)
C2 C7 C8 C9 0.11(14)
C6 C7 C8 C9 -179.63(14)
C2 N1 C9 C8 -1.07(15)
C2 N1 C9 C10 -174.29(11)
C7 C8 C9 N1 0.58(15)
C7 C8 C9 C10 172.45(13)
C14 N2 C10 O2 12.4(2)
C11 N2 C10 O2 -152.69(14)
C14 N2 C10 C9 -166.47(12)
C11 N2 C10 C9 28.5(2)
N1 C9 C10 O2 19.73(19)
C8 C9 C10 O2 -151.56(15)
N1 C9 C10 N2 -161.42(12)
C8 C9 C10 N2 27.3(2)
C10 N2 C11 C12 167.69(13)
C14 N2 C11 C12 0.46(16)
N2 C11 C12 C13 -0.26(16)
C11 C12 C13 C18 -179.61(15)
C11 C12 C13 C14 -0.03(16)
C18 C13 C14 C15 -1.9(2)
C12 C13 C14 C15 178.45(13)
C18 C13 C14 N2 179.95(12)
C12 C13 C14 N2 0.31(15)
C10 N2 C14 C15 14.2(2)
C11 N2 C14 C15 -178.39(14)
C10 N2 C14 C13 -167.86(13)
C11 N2 C14 C13 -0.47(15)
C13 C14 C15 C16 1.5(2)
N2 C14 C15 C16 179.18(14)
C14 C15 C16 C17 0.0(2)
C19 O3 C17 C18 1.6(2)
C19 O3 C17 C16 -179.52(15)
C15 C16 C17 O3 179.88(13)
C15 C16 C17 C18 -1.2(2)
O3 C17 C18 C13 179.62(13)
C16 C17 C18 C13 0.8(2)
C14 C13 C18 C17 0.7(2)
C12 C13 C18 C17 -179.75(15)
C28 N3 C21 C22 179.21(13)
C28 N3 C21 C26 -1.06(15)
N3 C21 C22 C23 179.75(13)
C26 C21 C22 C23 0.1(2)
C21 C22 C23 C24 -0.4(2)
C20 O4 C24 C25 -6.1(2)
C20 O4 C24 C23 174.51(12)
C22 C23 C24 O4 179.66(13)
C22 C23 C24 C25 0.2(2)
O4 C24 C25 C26 -179.09(12)
C23 C24 C25 C26 0.3(2)
C24 C25 C26 C21 -0.59(19)
C24 C25 C26 C27 179.43(14)
N3 C21 C26 C25 -179.31(12)
C22 C21 C26 C25 0.4(2)
N3 C21 C26 C27 0.67(14)
C22 C21 C26 C27 -179.57(12)
C25 C26 C27 C28 179.94(14)
C21 C26 C27 C28 -0.04(14)
C21 N3 C28 C27 1.05(15)
C21 N3 C28 C29 174.94(11)
C26 C27 C28 N3 -0.61(15)
C26 C27 C28 C29 -173.26(13)
C30 N4 C29 O5 152.36(14)
C33 N4 C29 O5 -9.2(2)
C30 N4 C29 C28 -28.5(2)
C33 N4 C29 C28 169.92(12)
N3 C28 C29 O5 -20.34(19)
C27 C28 C29 O5 151.80(15)
N3 C28 C29 N4 160.58(12)
C27 C28 C29 N4 -27.3(2)
C29 N4 C30 C31 -164.97(13)
C33 N4 C30 C31 -0.85(16)
N4 C30 C31 C32 0.62(16)
C30 C31 C32 C37 179.82(15)
C30 C31 C32 C33 -0.15(16)
C37 C32 C33 C34 1.8(2)
C31 C32 C33 C34 -178.19(13)
C37 C32 C33 N4 179.66(12)
C31 C32 C33 N4 -0.36(15)
C29 N4 C33 C34 -17.3(2)
C30 N4 C33 C34 178.28(14)
C29 N4 C33 C32 165.11(12)
C30 N4 C33 C32 0.73(15)
C32 C33 C34 C35 -1.3(2)
N4 C33 C34 C35 -178.60(13)
C33 C34 C35 C36 0.1(2)
C38 O6 C36 C37 179.90(13)
C38 O6 C36 C35 0.6(2)
C34 C35 C36 O6 -179.95(13)
C34 C35 C36 C37 0.7(2)
C33 C32 C37 C36 -1.0(2)
C31 C32 C37 C36 179.04(15)
O6 C36 C37 C32 -179.63(12)
C35 C36 C37 C32 -0.3(2)
C47 N5 C40 C41 179.54(15)
C47 N5 C40 C45 -0.65(16)
N5 C40 C41 C42 179.94(15)
C45 C40 C41 C42 0.1(2)
C40 C41 C42 C43 -0.4(2)
C39 O7 C43 C44 0.0(2)
C39 O7 C43 C42 -179.45(13)
C41 C42 C43 C44 0.4(2)
C41 C42 C43 O7 179.88(14)
O7 C43 C44 C45 -179.57(13)
C42 C43 C44 C45 -0.1(2)
N5 C40 C45 C46 0.47(16)
C41 C40 C45 C46 -179.70(13)
N5 C40 C45 C44 -179.74(13)
C41 C40 C45 C44 0.1(2)
C43 C44 C45 C40 -0.1(2)
C43 C44 C45 C46 179.62(15)
C40 C45 C46 C47 -0.12(16)
C44 C45 C46 C47 -179.86(15)
C40 N5 C47 C46 0.58(16)
C40 N5 C47 C48 173.82(12)
C45 C46 C47 N5 -0.27(16)
C45 C46 C47 C48 -172.09(15)
C52 N6 C48 O8 -9.4(2)
C49 N6 C48 O8 151.94(14)
C52 N6 C48 C47 170.13(13)
C49 N6 C48 C47 -28.6(2)
N5 C47 C48 O8 -21.2(2)
C46 C47 C48 O8 150.07(16)
N5 C47 C48 N6 159.32(13)
C46 C47 C48 N6 -29.4(2)
C48 N6 C49 C50 -164.41(13)
C52 N6 C49 C50 -0.33(16)
N6 C49 C50 C51 0.33(16)
C49 C50 C51 C56 178.62(15)
C49 C50 C51 C52 -0.20(16)
C56 C51 C52 C53 2.8(2)
C50 C51 C52 C53 -178.19(12)
C56 C51 C52 N6 -178.98(12)
C50 C51 C52 N6 -0.01(15)
C48 N6 C52 C53 -17.7(2)
C49 N6 C52 C53 178.16(14)
C48 N6 C52 C51 164.35(12)
C49 N6 C52 C51 0.20(15)
C51 C52 C53 C54 -1.9(2)
N6 C52 C53 C54 -179.63(13)
C52 C53 C54 C55 -0.4(2)
C57 O9 C55 C56 -12.7(2)
C57 O9 C55 C54 168.68(13)
C53 C54 C55 O9 -179.51(13)
C53 C54 C55 C56 1.8(2)
O9 C55 C56 C51 -179.45(13)
C54 C55 C56 C51 -0.9(2)
C52 C51 C56 C55 -1.4(2)
C50 C51 C56 C55 179.95(14)

loop_
_cod_related_entry_id
_cod_related_entry_database
_cod_related_entry_code
1 ChemSpider 30657822
